data_4313183
loop_
_publ_author_name
'Masahito Kodera'
'Yuuji Kajita'
'Yoshimitsu Tachi'
'Koji Kano'

_publ_section_title
;
 Structural Modulation of Cu(I) and Cu(II) Complexes of Sterically
 Hindered Tripyridine Ligands by the Bridgehead Alkyl Groups
;
_journal_name_full 'Inorganic Chemistry'
_journal_page_first 1193
_journal_page_last 1203
_journal_paper_doi 10.1021/ic026008m
_journal_volume 42
_journal_year 2003
_chemical_formula_moiety 'C21 H23 Cu N5 O6 '
_chemical_formula_sum 'C21 H23 Cu N5 O6'
_chemical_formula_weight 504.99
_space_group_IT_number 14
_symmetry_cell_setting monoclinic
_symmetry_Int_Tables_number 14
_symmetry_space_group_name_Hall '-P 2yn'
_symmetry_space_group_name_H-M 'P 1 21/n 1'
_cell_angle_alpha 90
_cell_angle_beta 90.64(2)
_cell_angle_gamma 90
_cell_formula_units_Z 4
_cell_length_a 9.441(2)
_cell_length_b 13.859(2)
_cell_length_c 16.699(4)
_cell_measurement_reflns_used 25
_cell_measurement_temperature 296.2
_cell_measurement_theta_max 14.9
_cell_measurement_theta_min 13.6
_cell_volume 2184.8(8)
_computing_cell_refinement 'MSC/AFC Diffractometer Control'
_computing_data_collection 'MSC/AFC Diffractometer Control'
_computing_data_reduction 'teXsan for Windows version 1.06 (MSC, 1997-1999)'
_computing_publication_material 'teXsan for Windows version 1.06 (MSC, 1997-1999)'
_computing_structure_refinement 'teXsan for Windows version 1.06 (MSC, 1997-1999)'
_computing_structure_solution
;
SAPI91 (Fan, 1991)
;
_diffrn_ambient_temperature 296.2
_diffrn_measurement_device 'Rigaku AFC7R'
_diffrn_measurement_method \w-2\q
_diffrn_orient_matrix_UB_11 0.00934
_diffrn_orient_matrix_UB_12 0.07157
_diffrn_orient_matrix_UB_13 -0.00542
_diffrn_orient_matrix_UB_21 -0.00038
_diffrn_orient_matrix_UB_22 -0.00660
_diffrn_orient_matrix_UB_23 -0.05964
_diffrn_orient_matrix_UB_31 -0.10551
_diffrn_orient_matrix_UB_32 0.00636
_diffrn_orient_matrix_UB_33 -0.00094
_diffrn_radiation_detector 'scintillation counter'
_diffrn_radiation_monochromator graphite
_diffrn_radiation_source 'Rigaku rotating anode'
_diffrn_radiation_type 'Mo K\a'
_diffrn_radiation_wavelength 0.7107
_diffrn_reflns_av_R_equivalents 0.03200
_diffrn_reflns_av_sigmaI/netI 0.126
_diffrn_reflns_limit_h_max 0
_diffrn_reflns_limit_h_min -12
_diffrn_reflns_limit_k_max 18
_diffrn_reflns_limit_k_min 0
_diffrn_reflns_limit_l_max 21
_diffrn_reflns_limit_l_min -21
_diffrn_reflns_number 5533
_diffrn_reflns_reduction_process 'Lp corrections applied'
_diffrn_reflns_theta_max 27.50
_diffrn_reflns_theta_min 2.61
_diffrn_standards_decay_% 1.18
_diffrn_standards_interval_count 150
_diffrn_standards_number 3
_exptl_absorpt_coefficient_mu 1.049
_exptl_absorpt_correction_T_max 1.000
_exptl_absorpt_correction_T_min 0.831
_exptl_absorpt_correction_type
;
\y scans (North,Phillips & Matthews, 1968)
;
_exptl_crystal_colour greenishbule
_exptl_crystal_density_diffrn 1.535
_exptl_crystal_density_meas ?
_exptl_crystal_description prismatic
_exptl_crystal_F_000 1044.00
_exptl_crystal_size_max 0.70
_exptl_crystal_size_mid 0.50
_exptl_crystal_size_min 0.20
_refine_diff_density_max 0.60
_refine_diff_density_min -0.66
_refine_ls_extinction_coef 0.00000007(5)
_refine_ls_extinction_expression 'equ(3) Acta Cryst.(1968) A24, p213.'
_refine_ls_extinction_method 'Zachariasen (1967)'
_refine_ls_goodness_of_fit_all 0.542
_refine_ls_goodness_of_fit_ref 0.540
_refine_ls_hydrogen_treatment noref
_refine_ls_matrix_type full
_refine_ls_number_constraints 0
_refine_ls_number_parameters 299
_refine_ls_number_reflns 2782
_refine_ls_number_restraints 0
_refine_ls_R_factor_all 0.0387
_refine_ls_R_factor_gt 0.0390
_refine_ls_shift/su_max 0.0100
_refine_ls_shift/su_mean 0.0003
_refine_ls_structure_factor_coef F
_refine_ls_weighting_details unit
_refine_ls_weighting_scheme sigma
_refine_ls_wR_factor_all 0.0400
_refine_ls_wR_factor_ref 0.0400
_reflns_number_gt 2782
_reflns_number_total 5228
_reflns_threshold_expression I>3.00\s(I)
_cod_data_source_file ic026008m_9.cif
_cod_data_source_block '_master_file_afc7*.xtl____'
_cod_depositor_comments
;
The following automatic conversions were performed:

'_exptl_crystal_density_meas' value 'not measured' was changed to '?'
- the value is perceived as not measured.

Automatic conversion script
Id: cif_fix_values 3008 2015-01-20 13:52:24Z robertas 
;
_cod_original_cell_volume 2184.8(7)
_cod_original_sg_symbol_H-M 'P 21/n '
_cod_original_formula_sum 'C21 H23 Cu N5 O6 '
_cod_database_code 4313183

loop_
_symmetry_equiv_pos_as_xyz
'   +x,   +y,   +z'
1/2-x,1/2+y,1/2-z
'   -x,   -y,   -z'
1/2+x,1/2-y,1/2+z

loop_
_atom_site_label
_atom_site_fract_x
_atom_site_fract_y
_atom_site_fract_z
_atom_site_U_iso_or_equiv
_atom_site_occupancy
_atom_site_refinement_flags
_atom_site_adp_type
_atom_site_calc_flag
_atom_site_calc_attached_atom
Cu(1) 0.07060(7) 0.20504(5) 0.37905(4) 0.0326(2) 1.000 . Uani d ?
O(1) 0.2203(4) 0.1456(3) 0.3105(2) 0.048(1) 1.000 . Uani d ?
O(2) 0.3982(4) 0.1873(4) 0.3866(3) 0.070(2) 1.000 . Uani d ?
O(3) 0.4319(5) 0.1003(5) 0.2837(4) 0.093(2) 1.000 . Uani d ?
O(4) -0.0551(4) 0.0990(3) 0.3430(2) 0.045(1) 1.000 . Uani d ?
O(5) -0.0340(5) 0.1524(4) 0.2209(3) 0.060(1) 1.000 . Uani d ?
O(6) -0.1271(6) 0.0137(4) 0.2422(3) 0.081(2) 1.000 . Uani d ?
N(1) 0.1565(5) 0.1369(3) 0.4931(3) 0.035(1) 1.000 . Uani d ?
N(2) 0.1692(4) 0.3296(3) 0.3940(3) 0.035(1) 1.000 . Uani d ?
N(3) -0.0828(4) 0.2681(3) 0.4452(2) 0.033(1) 1.000 . Uani d ?
N(4) 0.3539(5) 0.1455(4) 0.3282(3) 0.050(2) 1.000 . Uani d ?
N(5) -0.0718(5) 0.0876(4) 0.2663(3) 0.049(2) 1.000 . Uani d ?
C(1) 0.1708(8) -0.0262(5) 0.4385(4) 0.060(2) 1.000 . Uani d ?
C(2) 0.2120(6) 0.0477(4) 0.4985(4) 0.044(2) 1.000 . Uani d ?
C(3) 0.3053(7) 0.0239(5) 0.5606(4) 0.059(2) 1.000 . Uani d ?
C(4) 0.3392(9) 0.0909(6) 0.6160(5) 0.075(3) 1.000 . Uani d ?
C(5) 0.2809(8) 0.1818(5) 0.6114(4) 0.060(2) 1.000 . Uani d ?
C(6) 0.1892(5) 0.2030(4) 0.5493(3) 0.038(1) 1.000 . Uani d ?
C(7) 0.1764(8) 0.3525(6) 0.2493(4) 0.069(2) 1.000 . Uani d ?
C(8) 0.2244(6) 0.3779(5) 0.3315(4) 0.045(2) 1.000 . Uani d ?
C(9) 0.3214(7) 0.4511(5) 0.3450(5) 0.059(2) 1.000 . Uani d ?
C(10) 0.3611(7) 0.4720(5) 0.4209(5) 0.061(2) 1.000 . Uani d ?
C(11) 0.3003(6) 0.4254(5) 0.4848(4) 0.049(2) 1.000 . Uani d ?
C(12) 0.1988(5) 0.3554(4) 0.4701(3) 0.034(1) 1.000 . Uani d ?
C(13) -0.2653(6) 0.2620(5) 0.3392(4) 0.052(2) 1.000 . Uani d ?
C(14) -0.2225(5) 0.2688(4) 0.4257(3) 0.036(1) 1.000 . Uani d ?
C(15) -0.3239(6) 0.2790(4) 0.4840(4) 0.044(2) 1.000 . Uani d ?
C(16) -0.2820(6) 0.2907(5) 0.5619(3) 0.046(2) 1.000 . Uani d ?
C(17) -0.1397(6) 0.2987(5) 0.5804(3) 0.041(1) 1.000 . Uani d ?
C(18) -0.0398(5) 0.2893(4) 0.5206(3) 0.032(1) 1.000 . Uani d ?
C(19) 0.1207(5) 0.3031(4) 0.5384(3) 0.034(1) 1.000 . Uani d ?
C(20) 0.1371(6) 0.3638(4) 0.6168(3) 0.043(2) 1.000 . Uani d ?
C(21) 0.0736(7) 0.4654(5) 0.6146(4) 0.054(2) 1.000 . Uani d ?
H(1) 0.1946 -0.0890 0.4553 0.073 1.000 . Uiso c ?
H(2) 0.0706 -0.0228 0.4281 0.073 1.000 . Uiso c ?
H(3) 0.2177 -0.0132 0.3883 0.073 1.000 . Uiso c ?
H(4) 0.3480 -0.0405 0.5623 0.069 1.000 . Uiso c ?
H(5) 0.4022 0.0737 0.6599 0.090 1.000 . Uiso c ?
H(6) 0.3037 0.2308 0.6516 0.072 1.000 . Uiso c ?
H(7) 0.0933 0.3118 0.2504 0.082 1.000 . Uiso c ?
H(8) 0.2484 0.3176 0.2209 0.082 1.000 . Uiso c ?
H(9) 0.1528 0.4086 0.2184 0.082 1.000 . Uiso c ?
H(10) 0.3612 0.4865 0.2998 0.071 1.000 . Uiso c ?
H(11) 0.4327 0.5204 0.4301 0.073 1.000 . Uiso c ?
H(12) 0.3284 0.4412 0.5396 0.060 1.000 . Uiso c ?
H(13) -0.2921 0.1967 0.3260 0.063 1.000 . Uiso c ?
H(14) -0.3443 0.3028 0.3279 0.063 1.000 . Uiso c ?
H(15) -0.1888 0.2800 0.3056 0.063 1.000 . Uiso c ?
H(16) -0.4229 0.2773 0.4695 0.053 1.000 . Uiso c ?
H(17) -0.3513 0.2930 0.6041 0.056 1.000 . Uiso c ?
H(18) -0.1081 0.3118 0.6347 0.050 1.000 . Uiso c ?
H(19) 0.2364 0.3690 0.6292 0.054 1.000 . Uiso c ?
H(20) 0.0936 0.3287 0.6597 0.054 1.000 . Uiso c ?
H(21) 0.1168 0.5030 0.5734 0.065 1.000 . Uiso c ?
H(22) -0.0258 0.4627 0.6043 0.065 1.000 . Uiso c ?
H(23) 0.0888 0.4982 0.6647 0.065 1.000 . Uiso c ?

loop_
_atom_site_aniso_label
_atom_site_aniso_U_11
_atom_site_aniso_U_22
_atom_site_aniso_U_33
_atom_site_aniso_U_12
_atom_site_aniso_U_13
_atom_site_aniso_U_23
Cu(1) 0.0306(3) 0.0377(3) 0.0294(3) -0.0038(3) 0.0013(2) -0.0052(3)
O(1) 0.032(2) 0.066(3) 0.045(2) 0.000(2) 0.001(2) -0.018(2)
O(2) 0.038(2) 0.101(4) 0.070(3) -0.007(3) -0.006(2) -0.031(3)
O(3) 0.052(3) 0.130(5) 0.097(4) 0.017(3) 0.015(3) -0.045(4)
O(4) 0.040(2) 0.051(3) 0.046(2) -0.007(2) -0.007(2) -0.007(2)
O(5) 0.053(3) 0.078(4) 0.048(3) 0.003(3) -0.004(2) -0.000(3)
O(6) 0.078(4) 0.078(4) 0.088(4) -0.016(3) -0.012(3) -0.041(3)
N(1) 0.036(2) 0.034(3) 0.034(2) -0.000(2) 0.002(2) -0.002(2)
N(2) 0.031(2) 0.039(3) 0.034(2) -0.001(2) 0.002(2) 0.002(2)
N(3) 0.029(2) 0.037(3) 0.032(2) -0.000(2) 0.001(2) -0.002(2)
N(4) 0.041(3) 0.058(4) 0.050(3) -0.003(3) 0.011(3) -0.002(3)
N(5) 0.031(3) 0.059(4) 0.055(3) 0.001(3) -0.006(2) -0.016(3)
C(1) 0.075(5) 0.034(3) 0.071(5) 0.005(3) 0.003(4) -0.004(3)
C(2) 0.045(3) 0.038(3) 0.049(4) 0.003(3) 0.008(3) 0.003(3)
C(3) 0.062(4) 0.044(4) 0.070(5) 0.011(3) -0.006(4) 0.015(4)
C(4) 0.087(6) 0.066(5) 0.070(5) 0.019(4) -0.035(4) 0.009(4)
C(5) 0.079(5) 0.049(4) 0.052(4) 0.013(4) -0.027(4) -0.009(3)
C(6) 0.039(3) 0.038(3) 0.036(3) 0.002(3) -0.001(2) 0.002(3)
C(7) 0.086(5) 0.079(6) 0.041(4) -0.010(5) 0.006(4) 0.017(4)
C(8) 0.043(3) 0.047(4) 0.045(3) -0.002(3) 0.007(3) 0.009(3)
C(9) 0.053(4) 0.052(4) 0.072(5) -0.014(3) 0.016(4) 0.012(4)
C(10) 0.037(3) 0.056(4) 0.091(6) -0.017(3) 0.005(4) 0.001(4)
C(11) 0.035(3) 0.050(4) 0.061(4) -0.011(3) -0.003(3) -0.007(3)
C(12) 0.030(3) 0.030(3) 0.042(3) 0.001(2) 0.002(2) -0.003(2)
C(13) 0.039(3) 0.074(5) 0.043(3) 0.010(3) -0.010(3) -0.004(3)
C(14) 0.030(3) 0.035(3) 0.041(3) 0.003(2) -0.003(2) -0.001(2)
C(15) 0.028(3) 0.050(4) 0.053(3) -0.000(3) 0.003(2) -0.004(3)
C(16) 0.041(3) 0.051(4) 0.045(3) -0.002(3) 0.015(2) -0.000(3)
C(17) 0.044(3) 0.043(3) 0.036(3) -0.001(3) 0.004(2) -0.003(3)
C(18) 0.034(3) 0.029(3) 0.032(2) 0.000(2) 0.000(2) 0.000(2)
C(19) 0.032(3) 0.039(3) 0.031(2) 0.000(3) -0.005(2) -0.006(3)
C(20) 0.044(3) 0.047(4) 0.039(3) 0.001(3) -0.008(3) -0.013(3)
C(21) 0.055(4) 0.050(4) 0.056(4) 0.004(3) -0.006(3) -0.017(3)

loop_
_atom_type_symbol
_atom_type_oxidation_number
_atom_type_number_in_cell
_atom_type_scat_dispersion_real
_atom_type_scat_dispersion_imag
_atom_type_scat_source
C 0 84 0.002 0.002
;International Tables for Crystallography
(1992, Vol. C, Table 6.1.1.2)
;
H 0 92 0.000 0.000
;International Tables for Crystallography
(1992, Vol. C, Table 6.1.1.2)
;
N 0 20 0.004 0.003
;International Tables for Crystallography
(1992, Vol. C, Table 6.1.1.2)
;
O 0 24 0.008 0.006
;International Tables for Crystallography
(1992, Vol. C, Table 6.1.1.2)
;
Cu 0 4 0.263 1.266
;International Tables for Crystallography
(1992, Vol. C, Tables 4.2.6.8 and 6.1.1.1)
;

loop_
_geom_angle_atom_site_label_1
_geom_angle_atom_site_label_2
_geom_angle_atom_site_label_3
_geom_angle
_geom_angle_site_symmetry_1
_geom_angle_site_symmetry_2
_geom_angle_site_symmetry_3
_geom_angle_publ_flag
O(1) Cu(1) O(4) 86.9(1) . . . ?
O(1) Cu(1) N(1) 93.5(1) . . . ?
O(1) Cu(1) N(2) 95.6(1) . . . ?
O(1) Cu(1) N(3) 178.1(1) . . . ?
O(4) Cu(1) N(1) 98.8(1) . . . ?
O(4) Cu(1) N(2) 165.4(1) . . . ?
O(4) Cu(1) N(3) 93.2(1) . . . ?
N(1) Cu(1) N(2) 95.4(1) . . . ?
N(1) Cu(1) N(3) 88.5(1) . . . ?
N(2) Cu(1) N(3) 83.9(1) . . . ?
Cu(1) O(1) N(4) 124.2(3) . . . ?
Cu(1) O(4) N(5) 117.1(3) . . . ?
Cu(1) N(1) C(2) 125.1(3) . . . ?
Cu(1) N(1) C(6) 112.3(3) . . . ?
C(2) N(1) C(6) 119.5(4) . . . ?
Cu(1) N(2) C(8) 121.5(3) . . . ?
Cu(1) N(2) C(12) 116.3(3) . . . ?
C(8) N(2) C(12) 121.3(4) . . . ?
Cu(1) N(3) C(14) 124.9(3) . . . ?
Cu(1) N(3) C(18) 113.1(2) . . . ?
C(14) N(3) C(18) 120.2(3) . . . ?
O(1) N(4) O(2) 120.9(4) . . . ?
O(1) N(4) O(3) 117.0(4) . . . ?
O(2) N(4) O(3) 122.1(4) . . . ?
O(4) N(5) O(5) 119.1(4) . . . ?
O(4) N(5) O(6) 118.4(4) . . . ?
O(5) N(5) O(6) 122.5(4) . . . ?
C(2) C(1) H(1) 112.2 . . . no
C(2) C(1) H(2) 109.9 . . . no
C(2) C(1) H(3) 109.8 . . . no
H(1) C(1) H(2) 109.3 . . . no
H(1) C(1) H(3) 108.5 . . . no
H(2) C(1) H(3) 107.0 . . . no
N(1) C(2) C(1) 119.3(4) . . . ?
N(1) C(2) C(3) 120.7(4) . . . ?
C(1) C(2) C(3) 120.0(4) . . . ?
C(2) C(3) C(4) 119.5(5) . . . ?
C(2) C(3) H(4) 119.6 . . . no
C(4) C(3) H(4) 120.9 . . . no
C(3) C(4) C(5) 120.1(5) . . . ?
C(3) C(4) H(5) 119.3 . . . no
C(5) C(4) H(5) 120.6 . . . no
C(4) C(5) C(6) 119.0(5) . . . ?
C(4) C(5) H(6) 120.9 . . . no
C(6) C(5) H(6) 120.0 . . . no
N(1) C(6) C(5) 121.2(4) . . . ?
N(1) C(6) C(19) 115.9(3) . . . ?
C(5) C(6) C(19) 122.8(4) . . . ?
C(8) C(7) H(7) 111.2 . . . no
C(8) C(7) H(8) 111.4 . . . no
C(8) C(7) H(9) 111.9 . . . no
H(7) C(7) H(8) 107.0 . . . no
H(7) C(7) H(9) 107.5 . . . no
H(8) C(7) H(9) 107.7 . . . no
N(2) C(8) C(7) 118.7(4) . . . ?
N(2) C(8) C(9) 120.0(4) . . . ?
C(7) C(8) C(9) 121.3(4) . . . ?
C(8) C(9) C(10) 119.1(4) . . . ?
C(8) C(9) H(10) 120.1 . . . no
C(10) C(9) H(10) 120.8 . . . no
C(9) C(10) C(11) 120.9(4) . . . ?
C(9) C(10) H(11) 119.1 . . . no
C(11) C(10) H(11) 120.1 . . . no
C(10) C(11) C(12) 119.0(4) . . . ?
C(10) C(11) H(12) 120.7 . . . no
C(12) C(11) H(12) 120.4 . . . no
N(2) C(12) C(11) 119.3(4) . . . ?
N(2) C(12) C(19) 118.4(3) . . . ?
C(11) C(12) C(19) 122.2(4) . . . ?
C(14) C(13) H(13) 110.3 . . . no
C(14) C(13) H(14) 110.9 . . . no
C(14) C(13) H(15) 110.8 . . . no
H(13) C(13) H(14) 107.9 . . . no
H(13) C(13) H(15) 108.0 . . . no
H(14) C(13) H(15) 109.0 . . . no
N(3) C(14) C(13) 118.8(4) . . . ?
N(3) C(14) C(15) 120.9(4) . . . ?
C(13) C(14) C(15) 120.3(4) . . . ?
C(14) C(15) C(16) 119.2(4) . . . ?
C(14) C(15) H(16) 119.9 . . . no
C(16) C(15) H(16) 120.9 . . . no
C(15) C(16) C(17) 119.7(4) . . . ?
C(15) C(16) H(17) 120.4 . . . no
C(17) C(16) H(17) 119.9 . . . no
C(16) C(17) C(18) 119.9(4) . . . ?
C(16) C(17) H(18) 121.0 . . . no
C(18) C(17) H(18) 119.1 . . . no
N(3) C(18) C(17) 119.4(3) . . . ?
N(3) C(18) C(19) 119.2(3) . . . ?
C(17) C(18) C(19) 121.4(3) . . . ?
C(6) C(19) C(12) 107.8(3) . . . ?
C(6) C(19) C(18) 108.7(3) . . . ?
C(6) C(19) C(20) 110.4(3) . . . ?
C(12) C(19) C(18) 112.9(3) . . . ?
C(12) C(19) C(20) 108.7(3) . . . ?
C(18) C(19) C(20) 108.3(3) . . . ?
C(19) C(20) C(21) 116.1(4) . . . ?
C(19) C(20) H(19) 108.0 . . . no
C(19) C(20) H(20) 108.2 . . . no
C(21) C(20) H(19) 108.5 . . . no
C(21) C(20) H(20) 108.2 . . . no
H(19) C(20) H(20) 107.5 . . . no
C(20) C(21) H(21) 110.3 . . . no
C(20) C(21) H(22) 110.7 . . . no
C(20) C(21) H(23) 111.0 . . . no
H(21) C(21) H(22) 108.5 . . . no
H(21) C(21) H(23) 107.9 . . . no
H(22) C(21) H(23) 108.3 . . . no

loop_
_geom_bond_atom_site_label_1
_geom_bond_atom_site_label_2
_geom_bond_distance
_geom_bond_site_symmetry_1
_geom_bond_site_symmetry_2
_geom_bond_publ_flag
Cu(1) O(1) 2.005(3) . . ?
Cu(1) O(4) 1.979(3) . . ?
Cu(1) N(1) 2.267(3) . . ?
Cu(1) N(2) 1.976(3) . . ?
Cu(1) N(3) 2.029(3) . . ?
O(1) N(4) 1.292(4) . . ?
O(2) N(4) 1.206(5) . . ?
O(3) N(4) 1.224(5) . . ?
O(4) N(5) 1.298(4) . . ?
O(5) N(5) 1.231(5) . . ?
O(6) N(5) 1.216(5) . . ?
N(1) C(2) 1.345(5) . . ?
N(1) C(6) 1.346(5) . . ?
N(2) C(8) 1.349(5) . . ?
N(2) C(12) 1.347(5) . . ?
N(3) C(14) 1.355(5) . . ?
N(3) C(18) 1.351(4) . . ?
C(1) C(2) 1.481(7) . . ?
C(1) H(1) 0.94 . . no
C(1) H(2) 0.96 . . no
C(1) H(3) 0.97 . . no
C(2) C(3) 1.392(6) . . ?
C(3) C(4) 1.347(7) . . ?
C(3) H(4) 0.98 . . no
C(4) C(5) 1.377(7) . . ?
C(4) H(5) 0.97 . . no
C(5) C(6) 1.375(6) . . ?
C(5) H(6) 0.98 . . no
C(6) C(19) 1.540(6) . . ?
C(7) C(8) 1.484(7) . . ?
C(7) H(7) 0.97 . . no
C(7) H(8) 0.96 . . no
C(7) H(9) 0.96 . . no
C(8) C(9) 1.383(6) . . ?
C(9) C(10) 1.349(7) . . ?
C(9) H(10) 0.98 . . no
C(10) C(11) 1.378(7) . . ?
C(10) H(11) 0.96 . . no
C(11) C(12) 1.383(5) . . ?
C(11) H(12) 0.97 . . no
C(12) C(19) 1.546(5) . . ?
C(13) C(14) 1.499(6) . . ?
C(13) H(13) 0.97 . . no
C(13) H(14) 0.95 . . no
C(13) H(15) 0.95 . . no
C(14) C(15) 1.380(5) . . ?
C(15) C(16) 1.364(6) . . ?
C(15) H(16) 0.96 . . no
C(16) C(17) 1.379(6) . . ?
C(16) H(17) 0.97 . . no
C(17) C(18) 1.388(5) . . ?
C(17) H(18) 0.97 . . no
C(18) C(19) 1.552(5) . . ?
C(19) C(20) 1.563(5) . . ?
C(20) C(21) 1.531(6) . . ?
C(20) H(19) 0.96 . . no
C(20) H(20) 0.96 . . no
C(21) H(21) 0.96 . . no
C(21) H(22) 0.95 . . no
C(21) H(23) 0.96 . . no

loop_
_geom_contact_atom_site_label_1
_geom_contact_atom_site_label_2
_geom_contact_distance
_geom_contact_site_symmetry_1
_geom_contact_site_symmetry_2
_geom_contact_publ_flag
O(1) H(10) 2.9695 . 2_545 no
O(2) H(16) 2.5037 . 1_655 no
O(2) C(15) 3.323(5) . 1_655 no
O(2) C(13) 3.442(6) . 1_655 no
O(3) H(20) 2.7677 . 4_554 no
O(3) H(9) 2.7741 . 2_545 no
O(3) H(18) 2.7930 . 4_554 no
O(3) H(23) 2.8418 . 4_554 no
O(3) H(13) 3.0053 . 1_655 no
O(3) H(5) 3.0199 . 3_656 no
O(3) C(21) 3.268(7) . 4_554 no
O(3) C(20) 3.449(6) . 4_554 no
O(4) C(3) 3.340(6) . 3_556 no
O(5) H(6) 2.5030 . 4_454 no
O(5) H(19) 2.6564 . 4_454 no
O(5) H(17) 2.7257 . 4_554 no
O(5) H(10) 2.8434 . 2_545 no
O(5) C(5) 3.406(6) . 4_454 no
O(5) C(20) 3.549(5) . 4_454 no
O(6) H(10) 2.6422 . 2_545 no
O(6) H(19) 2.7950 . 4_454 no
O(6) H(23) 2.9695 . 4_454 no
O(6) C(9) 3.362(6) . 2_545 no
O(6) C(4) 3.437(8) . 3_556 no
O(6) C(20) 3.481(6) . 4_454 no
O(6) C(21) 3.532(6) . 4_454 no
N(1) H(2) 2.9825 . 3_556 no
N(5) H(10) 2.6806 . 2_545 no
N(5) H(19) 2.9651 . 4_454 no
N(5) H(18) 2.6773 . 4_554 no
H(11) H(12) 2.3664 . 3_666 no

loop_
_geom_torsion_atom_site_label_1
_geom_torsion_atom_site_label_2
_geom_torsion_atom_site_label_3
_geom_torsion_atom_site_label_4
_geom_torsion_site_symmetry_1
_geom_torsion_site_symmetry_2
_geom_torsion_site_symmetry_3
_geom_torsion_site_symmetry_4
_geom_torsion
_geom_torsion_publ_flag
Cu(1) O(1) N(4) O(2) . . . . -4.4(6) no
Cu(1) O(1) N(4) O(3) . . . . 174.7(4) no
Cu(1) O(4) N(5) O(5) . . . . -14.4(5) no
Cu(1) O(4) N(5) O(6) . . . . 167.2(3) no
Cu(1) N(1) C(2) C(1) . . . . -24.2(6) no
Cu(1) N(1) C(2) C(3) . . . . 157.0(3) no
Cu(1) N(1) C(6) C(5) . . . . -159.7(4) no
Cu(1) N(1) C(6) C(19) . . . . 19.0(4) no
Cu(1) N(2) C(8) C(7) . . . . 17.5(6) no
Cu(1) N(2) C(8) C(9) . . . . -164.1(4) no
Cu(1) N(2) C(12) C(11) . . . . 161.8(3) no
Cu(1) N(2) C(12) C(19) . . . . -16.5(4) no
Cu(1) N(3) C(14) C(13) . . . . -27.0(5) no
Cu(1) N(3) C(14) C(15) . . . . 155.3(3) no
Cu(1) N(3) C(18) C(17) . . . . -156.5(3) no
Cu(1) N(3) C(18) C(19) . . . . 23.7(4) no
O(1) Cu(1) O(4) N(5) . . . . -55.0(3) no
O(1) Cu(1) N(1) C(2) . . . . -37.2(3) no
O(1) Cu(1) N(1) C(6) . . . . 122.6(3) no
O(1) Cu(1) N(2) C(8) . . . . 47.9(3) no
O(1) Cu(1) N(2) C(12) . . . . -121.3(3) no
O(1) Cu(1) N(3) C(14) . . . . 58(4) no
O(1) Cu(1) N(3) C(18) . . . . -137(4) no
O(4) Cu(1) O(1) N(4) . . . . -145.4(3) no
N(1) C(6) C(5) C(4) . . . . -0.4(8) no
N(1) C(6) C(19) C(12) . . . . -75.0(4) no
N(1) C(6) C(19) C(18) . . . . 47.7(4) no
N(1) C(6) C(19) C(20) . . . . 166.3(3) no
N(2) Cu(1) O(1) N(4) . . . . 49.0(4) no
N(2) Cu(1) O(4) N(5) . . . . 45.1(7) no
N(2) Cu(1) N(1) C(2) . . . . -133.2(3) no
N(2) Cu(1) N(1) C(6) . . . . 26.6(3) no
N(2) Cu(1) N(3) C(14) . . . . 131.5(3) no
N(2) Cu(1) N(3) C(18) . . . . -63.9(3) no
N(2) C(8) C(9) C(10) . . . . 1.1(7) no
N(3) C(18) C(19) C(12) . . . . 38.0(5) no
N(3) C(18) C(19) C(20) . . . . 158.5(4) no
C(1) C(2) N(1) C(6) . . . . 177.3(4) no
C(1) C(2) C(3) C(4) . . . . -178.3(5) no
C(2) N(1) C(6) C(5) . . . . 1.4(6) no
C(2) N(1) C(6) C(19) . . . . -179.9(3) no
C(2) C(3) C(4) C(5) . . . . 0.5(9) no
C(3) C(2) N(1) C(6) . . . . -1.5(6) no
C(3) C(4) C(5) C(6) . . . . -0.6(9) no
C(4) C(5) C(6) C(19) . . . . -179.0(5) no
C(5) C(6) C(19) C(12) . . . . 103.7(5) no
C(5) C(6) C(19) C(18) . . . . -133.6(4) no
C(5) C(6) C(19) C(20) . . . . -15.0(6) no
C(6) C(19) C(12) C(11) . . . . -101.3(4) no
C(6) C(19) C(18) C(17) . . . . 98.5(4) no
C(6) C(19) C(20) C(21) . . . . 180.0(4) no
C(7) C(8) N(2) C(12) . . . . -173.8(4) no
C(7) C(8) C(9) C(10) . . . . 179.6(5) no
C(8) N(2) C(12) C(11) . . . . -7.5(6) no
C(8) N(2) C(12) C(19) . . . . 174.3(4) no
C(8) C(9) C(10) C(11) . . . . -3.9(8) no
C(9) C(8) N(2) C(12) . . . . 4.6(6) no
C(9) C(10) C(11) C(12) . . . . 1.0(8) no
C(10) C(11) C(12) C(19) . . . . -177.2(4) no
C(11) C(12) C(19) C(18) . . . . 138.6(4) no
C(11) C(12) C(19) C(20) . . . . 18.4(5) no
C(12) C(19) C(18) C(17) . . . . -141.8(4) no
C(12) C(19) C(20) C(21) . . . . 61.9(5) no
C(13) C(14) N(3) C(18) . . . . 169.5(4) no
C(13) C(14) C(15) C(16) . . . . -176.1(4) no
C(14) N(3) C(18) C(17) . . . . 8.9(6) no
C(14) N(3) C(18) C(19) . . . . -170.9(4) no
C(14) C(15) C(16) C(17) . . . . 4.3(7) no
C(15) C(14) N(3) C(18) . . . . -8.3(6) no
C(15) C(16) C(17) C(18) . . . . -3.6(7) no
C(16) C(17) C(18) C(19) . . . . 176.8(4) no
C(17) C(18) C(19) C(20) . . . . -21.4(5) no
C(18) C(19) C(20) C(21) . . . . -61.2(5) no
